data_4343397
loop_
_publ_author_name
'Petrov, Alex R.'
'Derheim, Anatoli'
'Oetzel, Jan'
'Leibold, Michael'
'Bruhn, Clemens'
'Scheerer, Stefan'
'O\&swald, Steffen'
'Winter, Rainer F.'
'Siemeling, Ulrich'

_publ_section_title
;
 A Stable Planar-Chiral N-Heterocyclic Carbene with a 1,1'-Ferrocenediyl
 Backbone.
;
_journal_issue 13
_journal_name_full 'Inorganic chemistry'
_journal_page_first 6657
_journal_page_last 6670
_journal_paper_doi 10.1021/acs.inorgchem.5b01064
_journal_volume 54
_journal_year 2015
_chemical_formula_sum 'C21 H32 Fe N2 O'
_chemical_formula_weight 384.33
_space_group_crystal_system triclinic
_space_group_IT_number 2
_space_group_name_Hall '-P 1'
_space_group_name_H-M_alt 'P -1'
_symmetry_space_group_name_Hall '-P 1'
_symmetry_space_group_name_H-M 'P -1'
_atom_sites_solution_hydrogens mixed
_audit_creation_method SHELXL-2014/7
_cell_angle_alpha 85.767(9)
_cell_angle_beta 72.107(8)
_cell_angle_gamma 64.675(8)
_cell_formula_units_Z 2
_cell_length_a 9.9201(11)
_cell_length_b 10.7066(11)
_cell_length_c 11.0762(13)
_cell_measurement_reflns_used 8765
_cell_measurement_temperature 100(2)
_cell_measurement_theta_max 26.24
_cell_measurement_theta_min 1.94
_cell_volume 1009.6(2)
_computing_structure_refinement 'SHELXL-2014/7 (Sheldrick, 2014)'
_diffrn_ambient_temperature 100(2)
_diffrn_detector 'image plate (34 cm diameter)'
_diffrn_detector_area_resol_mean 6.67
_diffrn_detector_type STOE
_diffrn_measured_fraction_theta_full 0.996
_diffrn_measured_fraction_theta_max 0.997
_diffrn_measurement_details ' 206 frames, detector distance = 130 mm'
_diffrn_measurement_device '2-circle goniometer'
_diffrn_measurement_device_type 'STOE IPDS 2'
_diffrn_measurement_method 'rotation method'
_diffrn_radiation_collimation '1.2, 0.6 mm diameter, multiple pinhole'
_diffrn_radiation_monochromator 'plane graphite'
_diffrn_radiation_polarisn_norm 270
_diffrn_radiation_type 'Mo K\a'
_diffrn_radiation_wavelength 0.71073
_diffrn_reflns_av_R_equivalents 0.1118
_diffrn_reflns_av_unetI/netI 0.0840
_diffrn_reflns_laue_measured_fraction_full 0.996
_diffrn_reflns_laue_measured_fraction_max 0.997
_diffrn_reflns_limit_h_max 12
_diffrn_reflns_limit_h_min -12
_diffrn_reflns_limit_k_max 11
_diffrn_reflns_limit_k_min -12
_diffrn_reflns_limit_l_max 13
_diffrn_reflns_limit_l_min -13
_diffrn_reflns_number 7806
_diffrn_reflns_point_group_measured_fraction_full 0.996
_diffrn_reflns_point_group_measured_fraction_max 0.997
_diffrn_reflns_theta_full 25.242
_diffrn_reflns_theta_max 25.499
_diffrn_reflns_theta_min 1.936
_diffrn_source 'Genix Mo HF'
_diffrn_source_current 1.000
_diffrn_source_power 0.050
_diffrn_source_voltage 50
_exptl_absorpt_coefficient_mu 0.757
_exptl_absorpt_correction_T_max 0.9870
_exptl_absorpt_correction_T_min 0.9466
_exptl_absorpt_correction_type integration
_exptl_absorpt_process_details 'X-red ver. 1.58 (Stoe & Cie. 2012)'
_exptl_crystal_colour yellow
_exptl_crystal_density_diffrn 1.264
_exptl_crystal_description block
_exptl_crystal_F_000 412
_exptl_crystal_size_max 0.070
_exptl_crystal_size_mid 0.030
_exptl_crystal_size_min 0.020
_refine_diff_density_max 0.481
_refine_diff_density_min -0.989
_refine_diff_density_rms 0.168
_refine_ls_extinction_method none
_refine_ls_goodness_of_fit_ref 1.054
_refine_ls_hydrogen_treatment mixed
_refine_ls_matrix_type full
_refine_ls_number_parameters 235
_refine_ls_number_reflns 3731
_refine_ls_number_restraints 0
_refine_ls_restrained_S_all 1.054
_refine_ls_R_factor_all 0.0862
_refine_ls_R_factor_gt 0.0741
_refine_ls_shift/su_max 0.001
_refine_ls_shift/su_mean 0.000
_refine_ls_structure_factor_coef Fsqd
_refine_ls_weighting_details 'w=1/[\s^2^(Fo^2^)+(0.1194P)^2^+1.2107P] where P=(Fo^2^+2Fc^2^)/3'
_refine_ls_weighting_scheme calc
_refine_ls_wR_factor_gt 0.1987
_refine_ls_wR_factor_ref 0.2122
_reflns_Friedel_coverage 0.000
_reflns_number_gt 3045
_reflns_number_total 3731
_reflns_threshold_expression 'I > 2\s(I)'
_cod_data_source_file ic5b01064_si_010.cif
_cod_data_source_block i2241
_cod_depositor_comments 'Adding full bibliography for 4343389--4343397.cif.'
_cod_database_code 4343397
_shelx_shelxl_version_number 2014/7
_shelx_space_group_comment
;
The symmetry employed for this shelxl refinement is uniquely defined
by the following loop, which should always be used as a source of
symmetry information in preference to the above space-group names.
They are only intended as comments.
;
_shelx_estimated_absorpt_t_min 0.949
_shelx_estimated_absorpt_t_max 0.985

loop_
_space_group_symop_operation_xyz
'x, y, z'
'-x, -y, -z'

loop_
_atom_site_label
_atom_site_type_symbol
_atom_site_fract_x
_atom_site_fract_y
_atom_site_fract_z
_atom_site_U_iso_or_equiv
_atom_site_adp_type
_atom_site_occupancy
_atom_site_site_symmetry_order
_atom_site_calc_flag
_atom_site_refinement_flags_posn
_atom_site_refinement_flags_adp
C1 C 0.6373(5) 0.8610(4) 0.3945(4) 0.0400(9) Uani 1 1 d . .
H1A H 0.6590 0.9169 0.4416 0.048 Uiso 1 1 calc R U
C2 C 0.9093(5) 0.7655(4) 0.2750(4) 0.0374(9) Uani 1 1 d . .
C3 C 0.9866(5) 0.7520(4) 0.3680(4) 0.0399(9) Uani 1 1 d . .
H3A H 0.9416 0.7547 0.4574 0.048 Uiso 1 1 calc R U
C4 C 1.1415(5) 0.7338(4) 0.3042(5) 0.0463(11) Uani 1 1 d . .
H4A H 1.2186 0.7224 0.3432 0.056 Uiso 1 1 calc R U
C5 C 1.1620(5) 0.7357(4) 0.1702(5) 0.0432(10) Uani 1 1 d . .
H5A H 1.2552 0.7252 0.1049 0.052 Uiso 1 1 calc R U
C6 C 1.0178(5) 0.7561(4) 0.1521(5) 0.0428(10) Uani 1 1 d . .
H6A H 0.9975 0.7623 0.0730 0.051 Uiso 1 1 calc R U
C7 C 0.7955(5) 1.1162(4) 0.2762(4) 0.0395(9) Uani 1 1 d . .
C8 C 0.8569(5) 1.0975(4) 0.3801(5) 0.0431(10) Uani 1 1 d . .
H8A H 0.8002 1.1025 0.4675 0.052 Uiso 1 1 calc R U
C9 C 1.0181(5) 1.0699(5) 0.3302(5) 0.0464(11) Uani 1 1 d . .
H9A H 1.0870 1.0559 0.3785 0.056 Uiso 1 1 calc R U
C10 C 1.0577(5) 1.0668(4) 0.1962(5) 0.0467(11) Uani 1 1 d . .
H10A H 1.1581 1.0506 0.1393 0.056 Uiso 1 1 calc R U
C11 C 0.9224(5) 1.0919(4) 0.1603(5) 0.0424(10) Uani 1 1 d . .
H11A H 0.9170 1.0925 0.0761 0.051 Uiso 1 1 calc R U
C12 C 0.7252(5) 0.6971(4) 0.2145(4) 0.0386(9) Uani 1 1 d . .
H12B H 0.7880 0.6985 0.1260 0.046 Uiso 1 1 calc R U
H12A H 0.6134 0.7465 0.2190 0.046 Uiso 1 1 calc R U
C13 C 0.7600(5) 0.5466(4) 0.2431(4) 0.0408(10) Uani 1 1 d . .
C14 C 0.7156(6) 0.4894(5) 0.1453(5) 0.0504(11) Uani 1 1 d . .
H14A H 0.7800 0.4937 0.0594 0.060 Uiso 1 1 calc R U
H14B H 0.6048 0.5451 0.1532 0.060 Uiso 1 1 calc R U
H14C H 0.7339 0.3931 0.1609 0.060 Uiso 1 1 calc R U
C15 C 0.6621(7) 0.5375(5) 0.3766(5) 0.0601(14) Uani 1 1 d . .
H15A H 0.5516 0.5989 0.3882 0.072 Uiso 1 1 calc R U
H15B H 0.6972 0.5657 0.4391 0.072 Uiso 1 1 calc R U
H15C H 0.6746 0.4419 0.3884 0.072 Uiso 1 1 calc R U
C16 C 0.9329(6) 0.4606(5) 0.2286(6) 0.0589(14) Uani 1 1 d . .
H16A H 0.9624 0.4975 0.2898 0.071 Uiso 1 1 calc R U
H16B H 0.9958 0.4650 0.1421 0.071 Uiso 1 1 calc R U
H16C H 0.9519 0.3642 0.2447 0.071 Uiso 1 1 calc R U
C17 C 0.5964(5) 1.1311(5) 0.1814(4) 0.0424(10) Uani 1 1 d . .
H17A H 0.6098 1.0340 0.1812 0.051 Uiso 1 1 calc R U
H17B H 0.6679 1.1418 0.1008 0.051 Uiso 1 1 calc R U
C18 C 0.4270(5) 1.2277(4) 0.1876(4) 0.0412(10) Uani 1 1 d . .
C19 C 0.3933(6) 1.1842(5) 0.0768(5) 0.0478(11) Uani 1 1 d . .
H19A H 0.3982 1.0908 0.0873 0.057 Uiso 1 1 calc R U
H19B H 0.4715 1.1845 -0.0029 0.057 Uiso 1 1 calc R U
H19C H 0.2886 1.2492 0.0743 0.057 Uiso 1 1 calc R U
C20 C 0.3133(5) 1.2146(5) 0.3123(5) 0.0460(10) Uani 1 1 d . .
H20A H 0.3283 1.2501 0.3839 0.055 Uiso 1 1 calc R U
H20B H 0.3336 1.1170 0.3220 0.055 Uiso 1 1 calc R U
H20C H 0.2054 1.2683 0.3108 0.055 Uiso 1 1 calc R U
C21 C 0.4043(6) 1.3775(5) 0.1781(5) 0.0494(11) Uani 1 1 d . .
H21C H 0.2951 1.4376 0.1838 0.059 Uiso 1 1 calc R U
H21B H 0.4733 1.3870 0.0966 0.059 Uiso 1 1 calc R U
H21A H 0.4300 1.4043 0.2479 0.059 Uiso 1 1 calc R U
N1 N 0.7567(4) 0.7748(3) 0.2986(3) 0.0361(8) Uani 1 1 d . .
N2 N 0.6396(4) 1.1585(4) 0.2869(4) 0.0403(8) Uani 1 1 d . .
H2 H 0.588(6) 1.148(5) 0.366(6) 0.048 Uiso 1 1 d . U
O1 O 0.5023(4) 0.8722(3) 0.4251(3) 0.0430(7) Uani 1 1 d . .
Fe1 Fe 0.98563(7) 0.91783(6) 0.26198(6) 0.0384(3) Uani 1 1 d . .

loop_
_atom_site_aniso_label
_atom_site_aniso_U_11
_atom_site_aniso_U_22
_atom_site_aniso_U_33
_atom_site_aniso_U_23
_atom_site_aniso_U_13
_atom_site_aniso_U_12
C1 0.037(2) 0.032(2) 0.043(2) -0.0022(17) -0.0072(18) -0.0098(18)
C2 0.035(2) 0.0264(19) 0.041(2) -0.0028(16) -0.0044(17) -0.0083(16)
C3 0.035(2) 0.028(2) 0.047(2) -0.0010(17) -0.0060(18) -0.0089(17)
C4 0.034(2) 0.026(2) 0.068(3) -0.0013(19) -0.014(2) -0.0030(17)
C5 0.032(2) 0.029(2) 0.055(3) -0.0016(18) -0.0035(19) -0.0069(17)
C6 0.039(2) 0.032(2) 0.048(2) -0.0014(18) -0.0050(19) -0.0114(18)
C7 0.036(2) 0.0265(19) 0.047(2) -0.0018(17) -0.0074(18) -0.0086(17)
C8 0.035(2) 0.030(2) 0.054(3) -0.0050(18) -0.0103(19) -0.0044(17)
C9 0.039(2) 0.032(2) 0.066(3) 0.000(2) -0.018(2) -0.0115(19)
C10 0.034(2) 0.031(2) 0.066(3) 0.001(2) -0.007(2) -0.0096(18)
C11 0.034(2) 0.027(2) 0.053(3) -0.0001(18) -0.0065(19) -0.0055(17)
C12 0.038(2) 0.035(2) 0.036(2) -0.0083(17) -0.0047(17) -0.0117(18)
C13 0.038(2) 0.031(2) 0.046(2) -0.0071(17) -0.0084(19) -0.0099(18)
C14 0.055(3) 0.034(2) 0.061(3) -0.003(2) -0.018(2) -0.016(2)
C15 0.076(4) 0.040(3) 0.054(3) 0.003(2) -0.006(3) -0.025(3)
C16 0.047(3) 0.031(2) 0.098(4) -0.003(2) -0.025(3) -0.011(2)
C17 0.036(2) 0.035(2) 0.046(2) -0.0045(18) -0.0092(19) -0.0068(18)
C18 0.033(2) 0.033(2) 0.049(3) -0.0034(18) -0.0070(19) -0.0092(18)
C19 0.044(3) 0.045(3) 0.050(3) 0.001(2) -0.016(2) -0.015(2)
C20 0.034(2) 0.049(3) 0.048(3) 0.002(2) -0.0093(19) -0.013(2)
C21 0.043(3) 0.035(2) 0.064(3) 0.005(2) -0.018(2) -0.010(2)
N1 0.0328(17) 0.0292(17) 0.0372(18) -0.0049(13) -0.0039(14) -0.0085(14)
N2 0.0325(18) 0.0340(18) 0.043(2) -0.0040(15) -0.0066(16) -0.0059(15)
O1 0.0376(17) 0.0345(15) 0.0454(17) -0.0073(13) -0.0039(13) -0.0094(13)
Fe1 0.0320(4) 0.0273(4) 0.0470(4) -0.0029(2) -0.0070(3) -0.0073(3)

loop_
_atom_type_symbol
_atom_type_description
_atom_type_scat_dispersion_real
_atom_type_scat_dispersion_imag
_atom_type_scat_source
C C 0.0033 0.0016 'International Tables Vol C Tables 4.2.6.8 and 6.1.1.4'
H H 0.0000 0.0000 'International Tables Vol C Tables 4.2.6.8 and 6.1.1.4'
N N 0.0061 0.0033 'International Tables Vol C Tables 4.2.6.8 and 6.1.1.4'
O O 0.0106 0.0060 'International Tables Vol C Tables 4.2.6.8 and 6.1.1.4'
Fe Fe 0.3463 0.8444 'International Tables Vol C Tables 4.2.6.8 and 6.1.1.4'

loop_
_geom_angle_atom_site_label_1
_geom_angle_atom_site_label_2
_geom_angle_atom_site_label_3
_geom_angle
O1 C1 N1 124.5(4)
O1 C1 H1A 117.8
N1 C1 H1A 117.8
N1 C2 C3 126.1(4)
N1 C2 C6 125.6(4)
C3 C2 C6 108.1(4)
N1 C2 Fe1 130.5(3)
C3 C2 Fe1 69.7(2)
C6 C2 Fe1 69.3(2)
C4 C3 C2 108.2(4)
C4 C3 Fe1 69.6(3)
C2 C3 Fe1 69.6(2)
C4 C3 H3A 125.9
C2 C3 H3A 125.9
Fe1 C3 H3A 126.5
C3 C4 C5 108.1(4)
C3 C4 Fe1 70.1(2)
C5 C4 Fe1 69.3(3)
C3 C4 H4A 126.0
C5 C4 H4A 126.0
Fe1 C4 H4A 126.2
C6 C5 C4 108.0(4)
C6 C5 Fe1 69.6(2)
C4 C5 Fe1 69.6(2)
C6 C5 H5A 126.0
C4 C5 H5A 126.0
Fe1 C5 H5A 126.4
C5 C6 C2 107.6(4)
C5 C6 Fe1 69.6(3)
C2 C6 Fe1 69.8(2)
C5 C6 H6A 126.2
C2 C6 H6A 126.2
Fe1 C6 H6A 126.0
N2 C7 C8 125.2(4)
N2 C7 C11 126.7(4)
C8 C7 C11 108.0(4)
N2 C7 Fe1 133.1(3)
C8 C7 Fe1 68.0(2)
C11 C7 Fe1 67.5(2)
C7 C8 C9 108.0(4)
C7 C8 Fe1 72.4(3)
C9 C8 Fe1 68.0(3)
C7 C8 H8A 126.0
C9 C8 H8A 126.0
Fe1 C8 H8A 125.2
C10 C9 C8 108.1(4)
C10 C9 Fe1 69.2(3)
C8 C9 Fe1 71.3(3)
C10 C9 H9A 126.0
C8 C9 H9A 126.0
Fe1 C9 H9A 125.1
C9 C10 C11 109.0(4)
C9 C10 Fe1 69.9(3)
C11 C10 Fe1 71.3(3)
C9 C10 H10A 125.5
C11 C10 H10A 125.5
Fe1 C10 H10A 124.9
C10 C11 C7 106.9(4)
C10 C11 Fe1 67.8(3)
C7 C11 Fe1 72.3(3)
C10 C11 H11A 126.6
C7 C11 H11A 126.6
Fe1 C11 H11A 124.9
N1 C12 C13 116.2(4)
N1 C12 H12B 108.2
C13 C12 H12B 108.2
N1 C12 H12A 108.2
C13 C12 H12A 108.2
H12B C12 H12A 107.4
C15 C13 C16 109.5(5)
C15 C13 C12 110.9(4)
C16 C13 C12 111.5(4)
C15 C13 C14 109.4(4)
C16 C13 C14 109.0(4)
C12 C13 C14 106.4(4)
C13 C14 H14A 109.5
C13 C14 H14B 109.5
H14A C14 H14B 109.5
C13 C14 H14C 109.5
H14A C14 H14C 109.5
H14B C14 H14C 109.5
C13 C15 H15A 109.5
C13 C15 H15B 109.5
H15A C15 H15B 109.5
C13 C15 H15C 109.5
H15A C15 H15C 109.5
H15B C15 H15C 109.5
C13 C16 H16A 109.5
C13 C16 H16B 109.5
H16A C16 H16B 109.5
C13 C16 H16C 109.5
H16A C16 H16C 109.5
H16B C16 H16C 109.5
N2 C17 C18 112.8(4)
N2 C17 H17A 109.0
C18 C17 H17A 109.0
N2 C17 H17B 109.0
C18 C17 H17B 109.0
H17A C17 H17B 107.8
C19 C18 C21 109.6(4)
C19 C18 C20 109.1(4)
C21 C18 C20 109.3(4)
C19 C18 C17 107.8(4)
C21 C18 C17 110.8(4)
C20 C18 C17 110.2(4)
C18 C19 H19A 109.5
C18 C19 H19B 109.5
H19A C19 H19B 109.5
C18 C19 H19C 109.5
H19A C19 H19C 109.5
H19B C19 H19C 109.5
C18 C20 H20A 109.5
C18 C20 H20B 109.5
H20A C20 H20B 109.5
C18 C20 H20C 109.5
H20A C20 H20C 109.5
H20B C20 H20C 109.5
C18 C21 H21C 109.5
C18 C21 H21B 109.5
H21C C21 H21B 109.5
C18 C21 H21A 109.5
H21C C21 H21A 109.5
H21B C21 H21A 109.5
C1 N1 C2 119.9(4)
C1 N1 C12 119.6(4)
C2 N1 C12 120.4(3)
C7 N2 C17 120.0(4)
C7 N2 H2 109(3)
C17 N2 H2 119(3)
C10 Fe1 C9 40.9(2)
C10 Fe1 C5 106.22(19)
C9 Fe1 C5 124.66(19)
C10 Fe1 C6 124.7(2)
C9 Fe1 C6 162.05(19)
C5 Fe1 C6 40.84(18)
C10 Fe1 C4 119.08(19)
C9 Fe1 C4 106.80(19)
C5 Fe1 C4 41.0(2)
C6 Fe1 C4 68.9(2)
C10 Fe1 C2 163.0(2)
C9 Fe1 C2 155.3(2)
C5 Fe1 C2 68.50(17)
C6 Fe1 C2 40.89(17)
C4 Fe1 C2 68.31(18)
C10 Fe1 C3 154.1(2)
C9 Fe1 C3 120.0(2)
C5 Fe1 C3 68.46(18)
C6 Fe1 C3 68.76(18)
C4 Fe1 C3 40.31(18)
C2 Fe1 C3 40.70(17)
C10 Fe1 C11 40.90(19)
C9 Fe1 C11 68.8(2)
C5 Fe1 C11 119.17(19)
C6 Fe1 C11 107.07(19)
C4 Fe1 C11 154.17(19)
C2 Fe1 C11 126.25(18)
C3 Fe1 C11 164.02(18)
C10 Fe1 C8 68.32(19)
C9 Fe1 C8 40.66(18)
C5 Fe1 C8 162.74(19)
C6 Fe1 C8 155.65(19)
C4 Fe1 C8 126.0(2)
C2 Fe1 C8 121.39(18)
C3 Fe1 C8 108.87(19)
C11 Fe1 C8 68.18(19)
C10 Fe1 C7 67.43(17)
C9 Fe1 C7 67.31(18)
C5 Fe1 C7 155.1(2)
C6 Fe1 C7 121.53(18)
C4 Fe1 C7 163.42(19)
C2 Fe1 C7 110.13(17)
C3 Fe1 C7 127.79(17)
C11 Fe1 C7 40.17(17)
C8 Fe1 C7 39.60(18)

loop_
_geom_bond_atom_site_label_1
_geom_bond_atom_site_label_2
_geom_bond_distance
C1 O1 1.230(5)
C1 N1 1.348(5)
C1 H1A 0.9500
C2 N1 1.415(5)
C2 C3 1.428(6)
C2 C6 1.431(6)
C2 Fe1 2.052(4)
C3 C4 1.413(6)
C3 Fe1 2.054(4)
C3 H3A 0.9500
C4 C5 1.434(7)
C4 Fe1 2.048(4)
C4 H4A 0.9500
C5 C6 1.426(6)
C5 Fe1 2.044(4)
C5 H5A 0.9500
C6 Fe1 2.044(5)
C6 H6A 0.9500
C7 N2 1.382(6)
C7 C8 1.423(7)
C7 C11 1.441(6)
C7 Fe1 2.129(4)
C8 C9 1.424(6)
C8 Fe1 2.070(4)
C8 H8A 0.9500
C9 C10 1.412(7)
C9 Fe1 2.026(5)
C9 H9A 0.9500
C10 C11 1.426(7)
C10 Fe1 2.017(5)
C10 H10A 0.9500
C11 Fe1 2.064(4)
C11 H11A 0.9500
C12 N1 1.475(5)
C12 C13 1.527(6)
C12 H12B 0.9900
C12 H12A 0.9900
C13 C15 1.522(7)
C13 C16 1.523(6)
C13 C14 1.537(6)
C14 H14A 0.9800
C14 H14B 0.9800
C14 H14C 0.9800
C15 H15A 0.9800
C15 H15B 0.9800
C15 H15C 0.9800
C16 H16A 0.9800
C16 H16B 0.9800
C16 H16C 0.9800
C17 N2 1.449(6)
C17 C18 1.534(6)
C17 H17A 0.9900
C17 H17B 0.9900
C18 C19 1.518(6)
C18 C21 1.521(6)
C18 C20 1.533(6)
C19 H19A 0.9800
C19 H19B 0.9800
C19 H19C 0.9800
C20 H20A 0.9800
C20 H20B 0.9800
C20 H20C 0.9800
C21 H21C 0.9800
C21 H21B 0.9800
C21 H21A 0.9800
N2 H2 0.90(6)
